data_7056974
loop_
_publ_author_name
'Xu, Xiuling'
'Hu, Fan'
'Ma, Yuwei'
'Gao, Jinming'
'Shuai, Qi'

_publ_section_title
;
 Facile microwave synthesis, structural diversity and herbicidal activity
 of six novel alkaline-earth metal complexes (AECs) based on skeletal
 isomerization chlorophenoxyacetic acids
;
_journal_issue 6
_journal_name_full 'New Journal of Chemistry'
_journal_page_first 4155
_journal_paper_doi 10.1039/C8NJ00107C
_journal_volume 42
_journal_year 2018
_chemical_formula_sum 'C16 H16 Ba Cl2 O8'
_chemical_formula_weight 544.53
_space_group_crystal_system monoclinic
_space_group_IT_number 14
_space_group_name_Hall '-P 2ybc'
_space_group_name_H-M_alt 'P 1 21/c 1'
_symmetry_space_group_name_Hall '-P 2ybc'
_symmetry_space_group_name_H-M 'P 1 21/c 1'
_atom_sites_solution_hydrogens mixed
_audit_creation_method SHELXL-2014/7
_audit_update_record
;
2018-01-29 deposited with the CCDC.
2018-02-05 downloaded from the CCDC.
;
_cell_angle_alpha 90
_cell_angle_beta 92.294(3)
_cell_angle_gamma 90
_cell_formula_units_Z 4
_cell_length_a 16.999(3)
_cell_length_b 7.7090(14)
_cell_length_c 13.979(3)
_cell_measurement_reflns_used 7790
_cell_measurement_temperature 298(2)
_cell_measurement_theta_max 27.60
_cell_measurement_theta_min 2.40
_cell_volume 1830.4(6)
_computing_structure_refinement 'SHELXL-2014/7 (Sheldrick, 2014)'
_diffrn_ambient_temperature 298(2)
_diffrn_measured_fraction_theta_full 1.000
_diffrn_measured_fraction_theta_max 0.992
_diffrn_measurement_device_type CCD
_diffrn_radiation_type MoK\a
_diffrn_radiation_wavelength 0.71073
_diffrn_reflns_av_R_equivalents 0.0375
_diffrn_reflns_av_unetI/netI 0.0388
_diffrn_reflns_Laue_measured_fraction_full 1.000
_diffrn_reflns_Laue_measured_fraction_max 0.992
_diffrn_reflns_limit_h_max 21
_diffrn_reflns_limit_h_min -22
_diffrn_reflns_limit_k_max 10
_diffrn_reflns_limit_k_min -9
_diffrn_reflns_limit_l_max 18
_diffrn_reflns_limit_l_min -12
_diffrn_reflns_number 11874
_diffrn_reflns_point_group_measured_fraction_full 1.000
_diffrn_reflns_point_group_measured_fraction_max 0.992
_diffrn_reflns_theta_full 25.242
_diffrn_reflns_theta_max 27.646
_diffrn_reflns_theta_min 2.398
_exptl_absorpt_coefficient_mu 2.504
_exptl_absorpt_correction_type multi-scan
_exptl_absorpt_process_details sadabs
_exptl_crystal_colour colorless
_exptl_crystal_density_diffrn 1.976
_exptl_crystal_description Block
_exptl_crystal_F_000 1064
_exptl_crystal_size_max 0.400
_exptl_crystal_size_mid 0.400
_exptl_crystal_size_min 0.300
_exptl_transmission_factor_max 0.864
_exptl_transmission_factor_min 0.864
_refine_diff_density_max 0.965
_refine_diff_density_min -3.867
_refine_diff_density_rms 0.333
_refine_ls_extinction_method none
_refine_ls_goodness_of_fit_ref 1.162
_refine_ls_hydrogen_treatment constr
_refine_ls_matrix_type full
_refine_ls_number_parameters 244
_refine_ls_number_reflns 4225
_refine_ls_number_restraints 0
_refine_ls_restrained_S_all 1.162
_refine_ls_R_factor_all 0.0418
_refine_ls_R_factor_gt 0.0399
_refine_ls_shift/su_max 0.001
_refine_ls_shift/su_mean 0.000
_refine_ls_structure_factor_coef Fsqd
_refine_ls_weighting_details 'w=1/[\s^2^(Fo^2^)+(0.0672P)^2^+0.5946P] where P=(Fo^2^+2Fc^2^)/3'
_refine_ls_weighting_scheme calc
_refine_ls_wR_factor_gt 0.1043
_refine_ls_wR_factor_ref 0.1057
_reflns_Friedel_coverage 0.000
_reflns_number_gt 3964
_reflns_number_total 4225
_reflns_threshold_expression 'I > 2\s(I)'
_cod_data_source_file c8nj00107c2.cif
_cod_data_source_block cl9
_cod_depositor_comments 'Adding full bibliography for 7056970--7056975.cif.'
_cod_original_cell_volume 1830.5(6)
_cod_database_code 7056974
_shelx_shelxl_version_number 2014/7
_shelx_space_group_comment
;
The symmetry employed for this shelxl refinement is uniquely defined
by the following loop, which should always be used as a source of
symmetry information in preference to the above space-group names.
They are only intended as comments.
;
_shelx_estimated_absorpt_t_min 0.434
_shelx_estimated_absorpt_t_max 0.520

loop_
_space_group_symop_operation_xyz
'x, y, z'
'-x, y+1/2, -z+1/2'
'-x, -y, -z'
'x, -y-1/2, z-1/2'

loop_
_atom_site_label
_atom_site_type_symbol
_atom_site_fract_x
_atom_site_fract_y
_atom_site_fract_z
_atom_site_U_iso_or_equiv
_atom_site_adp_type
_atom_site_occupancy
_atom_site_site_symmetry_order
_atom_site_calc_flag
_atom_site_refinement_flags_posn
_atom_site_refinement_flags_adp
Ba1 Ba 0.03091(2) 0.76838(3) 0.18837(2) 0.01355(10) Uani 1 1 d . .
C1 C 0.39946(18) 1.3281(5) 0.1181(2) 0.0220(7) Uani 1 1 d . .
C2 C 0.46886(19) 1.4193(5) 0.1362(3) 0.0283(8) Uani 1 1 d . .
H2 H 0.5051 1.4294 0.0884 0.034 Uiso 1 1 calc R U
C3 C 0.4846(2) 1.4949(5) 0.2242(3) 0.0322(8) Uani 1 1 d . .
H3 H 0.5311 1.5565 0.2360 0.039 Uiso 1 1 calc R U
C4 C 0.4303(2) 1.4778(5) 0.2948(3) 0.0304(8) Uani 1 1 d . .
H4 H 0.4407 1.5269 0.3548 0.036 Uiso 1 1 calc R U
C5 C 0.36037(19) 1.3879(5) 0.2770(2) 0.0257(7) Uani 1 1 d . .
H5 H 0.3244 1.3779 0.3250 0.031 Uiso 1 1 calc R U
C6 C 0.34361(18) 1.3130(5) 0.1882(2) 0.0197(6) Uani 1 1 d . .
C7 C 0.2186(2) 1.2150(5) 0.2350(3) 0.0244(8) Uani 1 1 d . .
H7A H 0.1997 1.3311 0.2478 0.029 Uiso 1 1 calc R U
H7B H 0.2430 1.1700 0.2938 0.029 Uiso 1 1 calc R U
C8 C 0.14954(18) 1.1011(4) 0.2050(2) 0.0181(6) Uani 1 1 d . .
C9 C 0.2707(2) 0.7155(5) 0.1388(3) 0.0212(7) Uani 1 1 d . .
C10 C 0.3439(2) 0.7895(5) 0.1252(3) 0.0297(8) Uani 1 1 d . .
H10 H 0.3707 0.8477 0.1749 0.036 Uiso 1 1 calc R U
C11 C 0.3764(3) 0.7745(6) 0.0350(4) 0.0355(10) Uani 1 1 d . .
H11 H 0.4253 0.8237 0.0244 0.043 Uiso 1 1 calc R U
C12 C 0.3371(2) 0.6887(6) -0.0368(3) 0.0319(8) Uani 1 1 d . .
H12 H 0.3599 0.6772 -0.0958 0.038 Uiso 1 1 calc R U
C13 C 0.26304(19) 0.6177(5) -0.0235(2) 0.0255(7) Uani 1 1 d . .
H13 H 0.2364 0.5608 -0.0737 0.031 Uiso 1 1 calc R U
C14 C 0.22921(17) 0.6318(4) 0.0643(2) 0.0182(6) Uani 1 1 d . .
C15 C 0.12295(18) 0.4449(4) 0.0180(2) 0.0185(6) Uani 1 1 d . .
H15A H 0.1609 0.3543 0.0058 0.022 Uiso 1 1 calc R U
H15B H 0.1089 0.5014 -0.0422 0.022 Uiso 1 1 calc R U
C16 C 0.05010(16) 0.3664(4) 0.0602(2) 0.0142(6) Uani 1 1 d . .
Cl1 Cl 0.38272(8) 1.23620(15) 0.00615(9) 0.0404(3) Uani 1 1 d . .
Cl2 Cl 0.22983(6) 0.72657(12) 0.25037(7) 0.0280(2) Uani 1 1 d . .
O1 O 0.27570(17) 1.2236(3) 0.1640(2) 0.0268(6) Uani 1 1 d . .
O2 O 0.14336(14) 1.0300(3) 0.12529(16) 0.0253(5) Uani 1 1 d . .
O3 O 0.09972(13) 1.0827(3) 0.26996(16) 0.0229(5) Uani 1 1 d . .
O4 O 0.15684(13) 0.5687(3) 0.08414(16) 0.0228(5) Uani 1 1 d . .
O5 O 0.01085(16) 0.2675(3) 0.00505(18) 0.0212(5) Uani 1 1 d . .
O6 O 0.03413(13) 0.4046(3) 0.14442(14) 0.0200(5) Uani 1 1 d . .
O1W O 0.06403(13) 0.5631(3) 0.35855(15) 0.0230(5) Uani 1 1 d . .
H1WA H 0.1194 0.5333 0.3661 0.028 Uiso 1 1 d R U
H1WB H 0.0472 0.6209 0.4159 0.028 Uiso 1 1 d R U
O2W O 0.20345(15) 0.4617(4) 0.44846(18) 0.0351(7) Uani 1 1 d . .
H2WA H 0.2532 0.4720 0.4550 0.042 Uiso 1 1 d R U
H2WB H 0.1914 0.5481 0.4921 0.042 Uiso 1 1 d R U

loop_
_atom_site_aniso_label
_atom_site_aniso_U_11
_atom_site_aniso_U_22
_atom_site_aniso_U_33
_atom_site_aniso_U_23
_atom_site_aniso_U_13
_atom_site_aniso_U_12
Ba1 0.01084(14) 0.01500(14) 0.01508(14) -0.00094(5) 0.00380(9) -0.00105(5)
C1 0.0163(15) 0.0255(18) 0.0247(15) -0.0003(14) 0.0065(12) 0.0000(13)
C2 0.0114(14) 0.036(2) 0.0384(18) 0.0039(16) 0.0074(13) -0.0017(14)
C3 0.0155(15) 0.036(2) 0.045(2) 0.0031(17) -0.0032(15) -0.0067(15)
C4 0.0217(16) 0.037(2) 0.0317(17) -0.0042(15) -0.0062(14) -0.0025(15)
C5 0.0175(15) 0.034(2) 0.0257(15) 0.0017(14) 0.0028(13) -0.0012(14)
C6 0.0093(13) 0.0220(16) 0.0277(16) 0.0029(14) 0.0022(12) -0.0020(13)
C7 0.0188(18) 0.029(2) 0.0256(18) -0.0018(14) 0.0074(14) -0.0076(14)
C8 0.0119(13) 0.0184(16) 0.0241(15) 0.0049(12) 0.0031(11) 0.0007(12)
C9 0.0138(16) 0.0227(18) 0.0274(18) 0.0013(13) 0.0034(14) 0.0010(13)
C10 0.0154(17) 0.031(2) 0.042(2) 0.0002(17) -0.0009(16) -0.0062(15)
C11 0.0152(19) 0.041(3) 0.051(3) 0.0112(18) 0.0096(19) -0.0057(15)
C12 0.0210(17) 0.041(2) 0.0342(19) 0.0092(18) 0.0112(15) 0.0029(17)
C13 0.0178(15) 0.036(2) 0.0233(15) 0.0012(14) 0.0048(12) 0.0006(14)
C14 0.0107(13) 0.0223(17) 0.0218(14) 0.0013(12) 0.0025(11) 0.0010(12)
C15 0.0146(14) 0.0258(17) 0.0155(13) -0.0056(12) 0.0055(11) -0.0038(12)
C16 0.0119(13) 0.0133(14) 0.0176(13) 0.0024(11) 0.0021(10) 0.0032(11)
Cl1 0.0377(7) 0.0503(7) 0.0343(6) -0.0147(4) 0.0143(5) -0.0108(4)
Cl2 0.0253(5) 0.0374(5) 0.0212(4) -0.0041(3) -0.0002(4) 0.0043(3)
O1 0.0155(13) 0.0408(16) 0.0247(14) -0.0048(10) 0.0077(11) -0.0121(10)
O2 0.0226(12) 0.0301(14) 0.0236(11) -0.0014(10) 0.0059(9) -0.0049(10)
O3 0.0138(10) 0.0279(13) 0.0278(11) 0.0011(10) 0.0099(9) -0.0030(9)
O4 0.0162(11) 0.0299(14) 0.0227(11) -0.0082(10) 0.0074(9) -0.0092(10)
O5 0.0208(13) 0.0238(13) 0.0189(12) -0.0021(8) 0.0011(10) -0.0049(9)
O6 0.0206(11) 0.0226(12) 0.0171(10) -0.0013(9) 0.0062(8) -0.0007(9)
O1W 0.0199(11) 0.0278(14) 0.0217(11) -0.0026(9) 0.0048(9) 0.0033(10)
O2W 0.0274(13) 0.0481(19) 0.0298(13) -0.0029(12) 0.0022(11) 0.0037(13)

loop_
_atom_type_symbol
_atom_type_description
_atom_type_scat_dispersion_real
_atom_type_scat_dispersion_imag
_atom_type_scat_source
C C 0.0033 0.0016 'International Tables Vol C Tables 4.2.6.8 and 6.1.1.4'
H H 0.0000 0.0000 'International Tables Vol C Tables 4.2.6.8 and 6.1.1.4'
O O 0.0106 0.0060 'International Tables Vol C Tables 4.2.6.8 and 6.1.1.4'
Cl Cl 0.1484 0.1585 'International Tables Vol C Tables 4.2.6.8 and 6.1.1.4'
Ba Ba -0.3244 2.2819 'International Tables Vol C Tables 4.2.6.8 and 6.1.1.4'

loop_
_geom_angle_atom_site_label_1
_geom_angle_atom_site_label_2
_geom_angle_atom_site_label_3
_geom_angle
_geom_angle_site_symmetry_1
_geom_angle_site_symmetry_3
O3 Ba1 O5 88.69(7) 2_545 3_565
O3 Ba1 O6 70.69(7) 2_545 2
O5 Ba1 O6 138.37(7) 3_565 2
O3 Ba1 O1W 90.52(7) 2_545 2
O5 Ba1 O1W 74.65(7) 3_565 2
O6 Ba1 O1W 69.96(6) 2 2
O3 Ba1 O6 63.61(6) 2_545 .
O5 Ba1 O6 72.62(6) 3_565 .
O6 Ba1 O6 123.43(6) 2 .
O1W Ba1 O6 138.17(7) 2 .
O3 Ba1 O1W 70.75(7) 2_545 .
O5 Ba1 O1W 141.12(7) 3_565 .
O6 Ba1 O1W 65.99(7) 2 .
O1W Ba1 O1W 135.67(4) 2 .
O6 Ba1 O1W 68.73(6) . .
O3 Ba1 O3 132.32(4) 2_545 .
O5 Ba1 O3 123.22(7) 3_565 .
O6 Ba1 O3 61.97(6) 2 .
O1W Ba1 O3 68.92(7) 2 .
O6 Ba1 O3 152.62(6) . .
O1W Ba1 O3 94.09(7) . .
O3 Ba1 O2 166.01(7) 2_545 .
O5 Ba1 O2 85.43(7) 3_565 .
O6 Ba1 O2 105.89(7) 2 .
O1W Ba1 O2 75.69(7) 2 .
O6 Ba1 O2 126.00(6) . .
O1W Ba1 O2 120.97(7) . .
O3 Ba1 O2 44.65(6) . .
O3 Ba1 O4 115.48(7) 2_545 .
O5 Ba1 O4 69.06(7) 3_565 .
O6 Ba1 O4 152.43(6) 2 .
O1W Ba1 O4 133.93(6) 2 .
O6 Ba1 O4 52.12(6) . .
O1W Ba1 O4 89.98(7) . .
O3 Ba1 O4 109.20(6) . .
O2 Ba1 O4 74.08(7) . .
O3 Ba1 C8 154.65(7) 2_545 .
O5 Ba1 C8 106.28(7) 3_565 .
O6 Ba1 C8 84.84(7) 2 .
O1W Ba1 C8 74.48(8) 2 .
O6 Ba1 C8 139.94(7) . .
O1W Ba1 C8 105.76(7) . .
O3 Ba1 C8 22.88(7) . .
O2 Ba1 C8 22.32(7) . .
O4 Ba1 C8 89.27(7) . .
O3 Ba1 Cl2 133.78(5) 2_545 .
O5 Ba1 Cl2 116.20(6) 3_565 .
O6 Ba1 Cl2 103.72(5) 2 .
O1W Ba1 Cl2 131.97(5) 2 .
O6 Ba1 Cl2 86.33(5) . .
O1W Ba1 Cl2 65.70(5) . .
O3 Ba1 Cl2 66.83(5) . .
O2 Ba1 Cl2 59.99(5) . .
O4 Ba1 Cl2 51.53(5) . .
C8 Ba1 Cl2 57.49(6) . .
O3 Ba1 Ba1 40.62(5) 2_545 2_545
O5 Ba1 Ba1 103.86(5) 3_565 2_545
O6 Ba1 Ba1 83.88(5) 2 2_545
O1W Ba1 Ba1 130.68(5) 2 2_545
O6 Ba1 Ba1 39.61(4) . 2_545
O1W Ba1 Ba1 40.09(5) . 2_545
O3 Ba1 Ba1 132.92(5) . 2_545
O2 Ba1 Ba1 153.36(5) . 2_545
O4 Ba1 Ba1 85.86(5) . 2_545
C8 Ba1 Ba1 145.36(5) . 2_545
Cl2 Ba1 Ba1 93.837(18) . 2_545
C2 C1 C6 120.7(3) . .
C2 C1 Cl1 118.7(3) . .
C6 C1 Cl1 120.6(3) . .
C3 C2 C1 120.7(3) . .
C3 C2 H2 119.6 . .
C1 C2 H2 119.6 . .
C2 C3 C4 119.0(3) . .
C2 C3 H3 120.5 . .
C4 C3 H3 120.5 . .
C3 C4 C5 120.6(3) . .
C3 C4 H4 119.7 . .
C5 C4 H4 119.7 . .
C6 C5 C4 120.8(3) . .
C6 C5 H5 119.6 . .
C4 C5 H5 119.6 . .
O1 C6 C5 124.7(3) . .
O1 C6 C1 117.1(3) . .
C5 C6 C1 118.1(3) . .
O1 C7 C8 112.3(3) . .
O1 C7 H7A 109.1 . .
C8 C7 H7A 109.1 . .
O1 C7 H7B 109.1 . .
C8 C7 H7B 109.1 . .
H7A C7 H7B 107.9 . .
O2 C8 O3 123.7(3) . .
O2 C8 C7 122.8(3) . .
O3 C8 C7 113.5(3) . .
O2 C8 Ba1 63.89(17) . .
O3 C8 Ba1 62.44(17) . .
C7 C8 Ba1 161.2(2) . .
C10 C9 C14 121.2(4) . .
C10 C9 Cl2 119.7(3) . .
C14 C9 Cl2 119.1(3) . .
C9 C10 C11 118.5(4) . .
C9 C10 H10 120.7 . .
C11 C10 H10 120.7 . .
C12 C11 C10 120.4(4) . .
C12 C11 H11 119.8 . .
C10 C11 H11 119.8 . .
C11 C12 C13 120.9(4) . .
C11 C12 H12 119.5 . .
C13 C12 H12 119.5 . .
C14 C13 C12 119.9(3) . .
C14 C13 H13 120.0 . .
C12 C13 H13 120.0 . .
O4 C14 C13 124.4(3) . .
O4 C14 C9 116.6(3) . .
C13 C14 C9 119.0(3) . .
O4 C15 C16 109.1(2) . .
O4 C15 H15A 109.9 . .
C16 C15 H15A 109.9 . .
O4 C15 H15B 109.9 . .
C16 C15 H15B 109.9 . .
H15A C15 H15B 108.3 . .
O6 C16 O5 126.1(3) . .
O6 C16 C15 118.8(3) . .
O5 C16 C15 115.1(3) . .
C9 Cl2 Ba1 101.62(13) . .
C6 O1 C7 116.3(3) . .
C8 O2 Ba1 93.79(19) . .
C8 O3 Ba1 131.7(2) . 2
C8 O3 Ba1 94.68(19) . .
Ba1 O3 Ba1 101.73(7) 2 .
C14 O4 C15 116.7(2) . .
C14 O4 Ba1 125.0(2) . .
C15 O4 Ba1 111.83(16) . .
C16 O5 Ba1 139.9(2) . 3_565
C16 O6 Ba1 142.7(2) . 2_545
C16 O6 Ba1 115.91(19) . .
Ba1 O6 Ba1 100.04(6) 2_545 .
Ba1 O1W Ba1 99.04(7) 2_545 .
Ba1 O1W H1WA 112.0 2_545 .
Ba1 O1W H1WA 112.0 . .
Ba1 O1W H1WB 111.9 2_545 .
Ba1 O1W H1WB 112.0 . .
H1WA O1W H1WB 109.6 . .
H2WA O2W H2WB 96.1 . .

loop_
_geom_bond_atom_site_label_1
_geom_bond_atom_site_label_2
_geom_bond_distance
_geom_bond_site_symmetry_2
Ba1 O3 2.724(2) 2_545
Ba1 O5 2.782(3) 3_565
Ba1 O6 2.828(2) 2
Ba1 O1W 2.848(2) 2
Ba1 O6 2.872(2) .
Ba1 O1W 2.894(2) .
Ba1 O3 2.904(2) .
Ba1 O2 2.938(2) .
Ba1 O4 3.054(2) .
Ba1 C8 3.265(3) .
Ba1 Cl2 3.4719(12) .
Ba1 Ba1 4.3676(7) 2_545
C1 C2 1.388(5) .
C1 C6 1.397(4) .
C1 Cl1 1.731(3) .
C2 C3 1.378(5) .
C2 H2 0.9300 .
C3 C4 1.385(5) .
C3 H3 0.9300 .
C4 C5 1.390(5) .
C4 H4 0.9300 .
C5 C6 1.388(5) .
C5 H5 0.9300 .
C6 O1 1.375(4) .
C7 O1 1.418(4) .
C7 C8 1.511(5) .
C7 H7A 0.9700 .
C7 H7B 0.9700 .
C8 O2 1.243(4) .
C8 O3 1.274(4) .
C9 C10 1.388(5) .
C9 C14 1.393(5) .
C9 Cl2 1.735(4) .
C10 C11 1.402(7) .
C10 H10 0.9300 .
C11 C12 1.356(7) .
C11 H11 0.9300 .
C12 C13 1.392(5) .
C12 H12 0.9300 .
C13 C14 1.380(4) .
C13 H13 0.9300 .
C14 O4 1.362(4) .
C15 O4 1.433(4) .
C15 C16 1.519(4) .
C15 H15A 0.9700 .
C15 H15B 0.9700 .
C16 O6 1.253(3) .
C16 O5 1.257(4) .
O3 Ba1 2.724(2) 2
O5 Ba1 2.782(3) 3_565
O6 Ba1 2.828(2) 2_545
O1W Ba1 2.848(2) 2_545
O1W H1WA 0.9700 .
O1W H1WB 0.9700 .
O2W H2WA 0.8501 .
O2W H2WB 0.9315 .

loop_
_geom_torsion_atom_site_label_1
_geom_torsion_atom_site_label_2
_geom_torsion_atom_site_label_3
_geom_torsion_atom_site_label_4
_geom_torsion
_geom_torsion_site_symmetry_4
C6 C1 C2 C3 0.9(6) .
Cl1 C1 C2 C3 179.9(3) .
C1 C2 C3 C4 0.4(6) .
C2 C3 C4 C5 -0.9(6) .
C3 C4 C5 C6 0.2(6) .
C4 C5 C6 O1 -179.3(4) .
C4 C5 C6 C1 1.0(5) .
C2 C1 C6 O1 178.7(3) .
Cl1 C1 C6 O1 -0.3(5) .
C2 C1 C6 C5 -1.5(5) .
Cl1 C1 C6 C5 179.5(3) .
O1 C7 C8 O2 -2.7(5) .
O1 C7 C8 O3 175.9(3) .
O1 C7 C8 Ba1 102.8(7) .
C14 C9 C10 C11 -1.6(6) .
Cl2 C9 C10 C11 178.3(3) .
C9 C10 C11 C12 -0.3(6) .
C10 C11 C12 C13 1.6(7) .
C11 C12 C13 C14 -1.0(6) .
C12 C13 C14 O4 179.2(3) .
C12 C13 C14 C9 -0.9(5) .
C10 C9 C14 O4 -177.8(3) .
Cl2 C9 C14 O4 2.3(4) .
C10 C9 C14 C13 2.2(5) .
Cl2 C9 C14 C13 -177.7(3) .
O4 C15 C16 O6 -6.1(4) .
O4 C15 C16 O5 173.6(3) .
C10 C9 Cl2 Ba1 145.0(3) .
C14 C9 Cl2 Ba1 -35.1(3) .
C5 C6 O1 C7 2.4(5) .
C1 C6 O1 C7 -177.8(3) .
C8 C7 O1 C6 -174.9(3) .
O3 C8 O2 Ba1 -18.7(3) .
C7 C8 O2 Ba1 159.8(3) .
O2 C8 O3 Ba1 -91.3(4) 2
C7 C8 O3 Ba1 90.1(3) 2
Ba1 C8 O3 Ba1 -110.2(2) 2
O2 C8 O3 Ba1 19.0(3) .
C7 C8 O3 Ba1 -159.6(2) .
C13 C14 O4 C15 15.9(5) .
C9 C14 O4 C15 -164.0(3) .
C13 C14 O4 Ba1 -133.5(3) .
C9 C14 O4 Ba1 46.6(4) .
C16 C15 O4 C14 170.1(3) .
C16 C15 O4 Ba1 -36.5(3) .
O6 C16 O5 Ba1 145.5(3) 3_565
C15 C16 O5 Ba1 -34.2(4) 3_565
O5 C16 O6 Ba1 34.8(5) 2_545
C15 C16 O6 Ba1 -145.5(3) 2_545
O5 C16 O6 Ba1 -128.5(3) .
C15 C16 O6 Ba1 51.2(3) .
